data_7119332
loop_
_publ_author_name
'Sekhar, Adiki Raja'
'Sariki, Santhosh Kumar'
'Reddy, R. V. Ramana'
'Bisai, Alakesh'
'Sahu, Pushpendra Kumar'
'Tomar, Raghuvir S.'
'Sankar, Jeyaraman'

_publ_section_title
;
 Zwitterionic BODIPYs with large stokes shift: small molecular biomarkers
 for live cells.
;
_journal_issue 6
_journal_name_full 'Chemical communications (Cambridge, England)'
_journal_page_first 1096
_journal_page_last 1099
_journal_paper_doi 10.1039/c6cc09325f
_journal_volume 53
_journal_year 2017
_chemical_formula_moiety 'C19 H16 B F7 N4'
_chemical_formula_sum 'C19 H16 B F7 N4'
_chemical_formula_weight 444.17
_chemical_name_common Imino-BODIPY
_chemical_name_systematic 'Zwitterionic Imino-BODIPY'
_chemical_properties_physical Hygroscopic
_space_group_crystal_system monoclinic
_space_group_IT_number 14
_space_group_name_Hall '-P 2ybc'
_space_group_name_H-M_alt 'P 1 21/c 1'
_symmetry_space_group_name_Hall '-P 2ybc'
_symmetry_space_group_name_H-M 'P 1 21/c 1'
_atom_sites_solution_hydrogens geom
_audit_creation_method SHELXL-2014
_audit_update_record
;
2016-02-22 deposited with the CCDC.
2016-12-15 downloaded from the CCDC.
;
_cell_angle_alpha 90
_cell_angle_beta 111.297(8)
_cell_angle_gamma 90
_cell_formula_units_Z 4
_cell_length_a 15.712(5)
_cell_length_b 9.184(3)
_cell_length_c 13.544(4)
_cell_measurement_reflns_used 3242
_cell_measurement_temperature 296(2)
_cell_measurement_theta_max 26.11
_cell_measurement_theta_min 2.62
_cell_volume 1820.9(10)
_computing_cell_refinement 'Bruker SAINT'
_computing_data_collection 'Bruker APEX2'
_computing_data_reduction 'Bruker SAINT'
_computing_molecular_graphics 'Bruker SHELXTL'
_computing_publication_material 'Bruker SHELXTL'
_computing_structure_refinement 'SHELXL-2014 (Sheldrick 2014)'
_computing_structure_solution 'SHELXS-97 (Sheldrick 2008)'
_diffrn_ambient_temperature 296(2)
_diffrn_measured_fraction_theta_full 1.000
_diffrn_measured_fraction_theta_max 0.966
_diffrn_measurement_device_type 'Bruker APEX-II CCD'
_diffrn_measurement_method '\f and \w scans'
_diffrn_radiation_type MoK\a
_diffrn_radiation_wavelength 0.71073
_diffrn_reflns_av_R_equivalents 0.1585
_diffrn_reflns_av_unetI/netI 0.2191
_diffrn_reflns_Laue_measured_fraction_full 1.000
_diffrn_reflns_Laue_measured_fraction_max 0.966
_diffrn_reflns_limit_h_max 0
_diffrn_reflns_limit_h_min -21
_diffrn_reflns_limit_k_max 12
_diffrn_reflns_limit_k_min -12
_diffrn_reflns_limit_l_max 17
_diffrn_reflns_limit_l_min -16
_diffrn_reflns_number 8660
_diffrn_reflns_point_group_measured_fraction_full 1.000
_diffrn_reflns_point_group_measured_fraction_max 0.966
_diffrn_reflns_theta_full 25.242
_diffrn_reflns_theta_max 28.594
_diffrn_reflns_theta_min 2.618
_exptl_absorpt_coefficient_mu 0.148
_exptl_absorpt_correction_T_max 0.959
_exptl_absorpt_correction_T_min 0.950
_exptl_absorpt_correction_type multi-scan
_exptl_absorpt_process_details SADABS
_exptl_crystal_colour Green
_exptl_crystal_density_diffrn 1.620
_exptl_crystal_description Plate
_exptl_crystal_F_000 904
_exptl_crystal_preparation Luminescent
_exptl_crystal_size_max 0.58
_exptl_crystal_size_mid 0.29
_exptl_crystal_size_min 0.28
_refine_diff_density_max 0.214
_refine_diff_density_min -0.335
_refine_diff_density_rms 0.049
_refine_ls_extinction_method none
_refine_ls_goodness_of_fit_ref 0.959
_refine_ls_hydrogen_treatment constr
_refine_ls_matrix_type full
_refine_ls_number_parameters 284
_refine_ls_number_reflns 4510
_refine_ls_number_restraints 0
_refine_ls_restrained_S_all 0.959
_refine_ls_R_factor_all 0.2394
_refine_ls_R_factor_gt 0.0645
_refine_ls_shift/su_max 0.000
_refine_ls_shift/su_mean 0.000
_refine_ls_structure_factor_coef Fsqd
_refine_ls_weighting_details 'w=1/[\s^2^(Fo^2^)+(0.0703P)^2^] where P=(Fo^2^+2Fc^2^)/3'
_refine_ls_weighting_scheme calc
_refine_ls_wR_factor_gt 0.1269
_refine_ls_wR_factor_ref 0.1699
_reflns_Friedel_coverage 0.000
_reflns_number_gt 1646
_reflns_number_total 4510
_reflns_threshold_expression 'I > 2\s(I)'
_cod_data_source_file c6cc09325f2.cif
_cod_data_source_block TRY1_a
_cod_depositor_comments
;
The following automatic conversions were performed:

'_exptl_absorpt_correction_type' value 'Multi-scan' changed to
'multi-scan' according to
/usr/data/users/saulius/crontab/automatic-downloads/rss-feeds/RSC/lib/dictionaries/cif_core.dic
dictionary named 'cif_core.dic' version 2.4.2 from 2011-04-26.

Automatic conversion script
Id: cif_fix_values 4268 2015-11-12 08:31:59Z antanas 

 Adding full bibliography for 7119331--7119332.cif.
;
_cod_original_cell_volume 1820.9(9)
_cod_database_code 7119332
_shelx_space_group_comment
;
The symmetry employed for this shelxl refinement is uniquely defined
by the following loop, which should always be used as a source of
symmetry information in preference to the above space-group names.
They are only intended as comments.
;
_shelxl_version_number 2014-3

loop_
_space_group_symop_operation_xyz
'x, y, z'
'-x, y+1/2, -z+1/2'
'-x, -y, -z'
'x, -y-1/2, z-1/2'

loop_
_atom_site_label
_atom_site_type_symbol
_atom_site_fract_x
_atom_site_fract_y
_atom_site_fract_z
_atom_site_U_iso_or_equiv
_atom_site_adp_type
_atom_site_occupancy
_atom_site_site_symmetry_order
_atom_site_calc_flag
_atom_site_refinement_flags_posn
_atom_site_refinement_flags_adp
F2 F 0.40899(12) 0.5072(3) 0.53604(14) 0.0695(7) Uani 1 1 d . .
F7 F 0.26534(15) 0.5897(3) 0.91320(16) 0.0712(7) Uani 1 1 d . .
F1 F 0.34559(14) 0.2871(3) 0.53990(16) 0.0738(7) Uani 1 1 d . .
F3 F 0.13361(17) 0.2058(3) 0.67870(18) 0.0837(8) Uani 1 1 d . .
N2 N 0.40736(17) 0.4195(3) 0.70365(18) 0.0345(7) Uani 1 1 d . .
N1 N 0.26508(16) 0.4998(3) 0.55737(19) 0.0392(7) Uani 1 1 d . .
N4 N 0.57465(17) 0.3925(3) 0.73447(19) 0.0394(7) Uani 1 1 d . .
F4 F 0.02395(16) 0.1480(3) 0.78388(18) 0.0911(8) Uani 1 1 d . .
F6 F 0.15288(17) 0.5325(3) 1.01661(18) 0.1004(9) Uani 1 1 d . .
F5 F 0.03099(15) 0.3118(3) 0.95245(18) 0.0956(9) Uani 1 1 d . .
N3 N 0.22714(18) 0.5728(3) 0.3803(2) 0.0504(8) Uani 1 1 d . .
C8 C 0.3562(2) 0.4105(3) 0.7693(2) 0.0360(8) Uani 1 1 d . .
C5 C 0.4963(2) 0.3941(4) 0.7701(2) 0.0363(8) Uani 1 1 d . .
C9 C 0.2586(2) 0.4355(3) 0.7259(2) 0.0377(8) Uani 1 1 d . .
C10 C 0.2028(2) 0.4027(4) 0.7908(2) 0.0413(9) Uani 1 1 d . .
C1 C 0.2181(2) 0.4855(4) 0.6261(2) 0.0367(8) Uani 1 1 d . .
C4 C 0.2051(2) 0.5563(4) 0.4603(3) 0.0440(9) Uani 1 1 d . .
C7 C 0.4138(2) 0.3838(4) 0.8716(2) 0.0410(9) Uani 1 1 d . .
H4 H 0.3966 0.3738 0.9301 0.049 Uiso 1 1 calc R U
C2 C 0.1269(2) 0.5370(4) 0.5720(3) 0.0506(10) Uani 1 1 d . .
H1 H 0.0807 0.5383 0.5996 0.061 Uiso 1 1 calc R U
C6 C 0.5019(2) 0.3746(4) 0.8721(2) 0.0452(9) Uani 1 1 d . .
H3 H 0.5548 0.3582 0.9308 0.054 Uiso 1 1 calc R U
C17 C 0.5612(2) 0.2882(4) 0.6440(3) 0.0547(10) Uani 1 1 d . .
H8 H 0.5498 0.1923 0.6645 0.082 Uiso 1 1 calc R U
H10 H 0.6151 0.2869 0.6265 0.082 Uiso 1 1 calc R U
H9 H 0.5100 0.3192 0.5834 0.082 Uiso 1 1 calc R U
C15 C 0.2062(2) 0.4786(4) 0.8786(3) 0.0497(10) Uani 1 1 d . .
C12 C 0.0841(3) 0.2587(5) 0.8167(3) 0.0587(11) Uani 1 1 d . .
C14 C 0.1489(3) 0.4495(5) 0.9331(3) 0.0565(11) Uani 1 1 d . .
C13 C 0.0890(3) 0.3395(5) 0.9021(3) 0.0608(11) Uani 1 1 d . .
C11 C 0.1410(3) 0.2893(4) 0.7628(3) 0.0532(10) Uani 1 1 d . .
C3 C 0.1191(2) 0.5825(4) 0.4763(3) 0.0577(11) Uani 1 1 d . .
H2 H 0.0672 0.6245 0.4270 0.069 Uiso 1 1 calc R U
C16 C 0.5960(2) 0.5419(4) 0.7046(3) 0.0553(10) Uani 1 1 d . .
H5 H 0.5439 0.5791 0.6477 0.083 Uiso 1 1 calc R U
H7 H 0.6473 0.5365 0.6823 0.083 Uiso 1 1 calc R U
H6 H 0.6103 0.6055 0.7647 0.083 Uiso 1 1 calc R U
B1 B 0.3565(3) 0.4294(5) 0.5796(3) 0.0418(10) Uani 1 1 d . .
C18 C 0.6578(2) 0.3432(5) 0.8235(3) 0.0723(13) Uani 1 1 d . .
H12 H 0.6727 0.4127 0.8802 0.108 Uiso 1 1 calc R U
H11 H 0.7079 0.3351 0.7992 0.108 Uiso 1 1 calc R U
H13 H 0.6463 0.2501 0.8484 0.108 Uiso 1 1 calc R U
C19 C 0.1547(3) 0.6342(7) 0.2843(3) 0.1050(18) Uani 1 1 d . .
H16 H 0.0976 0.6366 0.2952 0.158 Uiso 1 1 calc R U
H15 H 0.1485 0.5742 0.2240 0.158 Uiso 1 1 calc R U
H14 H 0.1712 0.7312 0.2718 0.158 Uiso 1 1 calc R U

loop_
_atom_site_aniso_label
_atom_site_aniso_U_11
_atom_site_aniso_U_22
_atom_site_aniso_U_33
_atom_site_aniso_U_23
_atom_site_aniso_U_13
_atom_site_aniso_U_12
F2 0.0423(12) 0.124(2) 0.0478(12) 0.0303(13) 0.0225(10) 0.0076(13)
F7 0.0748(15) 0.0838(18) 0.0673(14) -0.0263(13) 0.0407(12) -0.0252(14)
F1 0.0647(14) 0.0800(17) 0.0655(13) -0.0369(13) 0.0101(11) 0.0105(13)
F3 0.1051(19) 0.0833(19) 0.0763(15) -0.0300(14) 0.0492(14) -0.0400(15)
N2 0.0376(16) 0.0368(17) 0.0335(14) 0.0004(12) 0.0183(13) 0.0039(13)
N1 0.0370(16) 0.0498(19) 0.0330(14) 0.0039(13) 0.0154(13) 0.0008(15)
N4 0.0389(15) 0.0432(18) 0.0383(15) 0.0058(14) 0.0167(13) 0.0031(15)
F4 0.0815(17) 0.101(2) 0.0969(18) -0.0025(15) 0.0398(15) -0.0422(16)
F6 0.0963(19) 0.154(3) 0.0730(15) -0.0386(17) 0.0575(15) -0.0256(18)
F5 0.0698(15) 0.159(3) 0.0772(15) 0.0116(16) 0.0495(13) -0.0197(16)
N3 0.0441(17) 0.075(2) 0.0318(15) 0.0149(15) 0.0134(13) 0.0060(16)
C8 0.042(2) 0.034(2) 0.0375(18) -0.0015(16) 0.0208(16) -0.0024(17)
C5 0.0384(19) 0.037(2) 0.0371(18) 0.0037(16) 0.0184(16) 0.0024(17)
C9 0.041(2) 0.037(2) 0.0379(19) -0.0040(16) 0.0189(16) -0.0040(16)
C10 0.0395(19) 0.053(2) 0.0349(18) -0.0002(18) 0.0178(15) -0.0025(19)
C1 0.0330(19) 0.039(2) 0.0400(19) -0.0021(16) 0.0158(16) -0.0007(16)
C4 0.042(2) 0.048(2) 0.041(2) 0.0027(17) 0.0133(17) -0.0014(17)
C7 0.048(2) 0.048(2) 0.0327(18) 0.0075(16) 0.0214(16) -0.0014(18)
C2 0.036(2) 0.069(3) 0.051(2) -0.003(2) 0.0210(17) 0.0006(19)
C6 0.046(2) 0.055(3) 0.0327(18) 0.0090(17) 0.0125(16) 0.0004(19)
C17 0.061(2) 0.052(3) 0.061(2) -0.010(2) 0.034(2) 0.005(2)
C15 0.041(2) 0.062(3) 0.047(2) -0.005(2) 0.0168(17) -0.013(2)
C12 0.047(2) 0.067(3) 0.062(3) 0.005(2) 0.018(2) -0.020(2)
C14 0.052(2) 0.085(3) 0.040(2) -0.006(2) 0.0257(19) -0.007(2)
C13 0.043(2) 0.097(4) 0.048(2) 0.009(2) 0.0248(19) -0.009(2)
C11 0.061(2) 0.060(3) 0.044(2) -0.006(2) 0.027(2) -0.013(2)
C3 0.045(2) 0.077(3) 0.050(2) 0.010(2) 0.0157(18) 0.009(2)
C16 0.059(2) 0.042(3) 0.075(3) 0.0016(19) 0.036(2) -0.0084(18)
B1 0.040(2) 0.056(3) 0.034(2) -0.004(2) 0.0198(18) -0.002(2)
C18 0.044(2) 0.111(4) 0.059(2) 0.024(2) 0.016(2) 0.017(2)
C19 0.080(3) 0.153(5) 0.079(3) 0.025(3) 0.025(3) 0.008(4)

loop_
_atom_type_symbol
_atom_type_description
_atom_type_scat_dispersion_real
_atom_type_scat_dispersion_imag
_atom_type_scat_source
C C 0.0033 0.0016 'International Tables Vol C Tables 4.2.6.8 and 6.1.1.4'
H H 0.0000 0.0000 'International Tables Vol C Tables 4.2.6.8 and 6.1.1.4'
B B 0.0013 0.0007 'International Tables Vol C Tables 4.2.6.8 and 6.1.1.4'
F F 0.0171 0.0103 'International Tables Vol C Tables 4.2.6.8 and 6.1.1.4'
N N 0.0061 0.0033 'International Tables Vol C Tables 4.2.6.8 and 6.1.1.4'

loop_
_geom_angle_atom_site_label_1
_geom_angle_atom_site_label_2
_geom_angle_atom_site_label_3
_geom_angle
C5 N2 C8 104.7(2)
C5 N2 B1 134.8(2)
C8 N2 B1 119.6(2)
C1 N1 C4 108.8(3)
C1 N1 B1 121.9(3)
C4 N1 B1 127.7(3)
C5 N4 C18 109.2(2)
C5 N4 C16 111.9(3)
C18 N4 C16 106.2(3)
C5 N4 C17 112.6(3)
C18 N4 C17 106.7(3)
C16 N4 C17 109.9(2)
C4 N3 C19 115.7(3)
C7 C8 N2 109.4(3)
C7 C8 C9 130.5(3)
N2 C8 C9 120.0(3)
C6 C5 N2 111.2(3)
C6 C5 N4 125.1(3)
N2 C5 N4 123.7(2)
C1 C9 C8 120.3(3)
C1 C9 C10 120.0(3)
C8 C9 C10 119.7(3)
C15 C10 C11 115.3(3)
C15 C10 C9 124.7(3)
C11 C10 C9 120.0(3)
C9 C1 N1 122.2(3)
C9 C1 C2 130.2(3)
N1 C1 C2 107.6(3)
N3 C4 N1 123.2(3)
N3 C4 C3 131.5(3)
N1 C4 C3 105.3(3)
C8 C7 C6 107.9(3)
C8 C7 H4 126.1
C6 C7 H4 126.1
C3 C2 C1 108.9(3)
C3 C2 H1 125.5
C1 C2 H1 125.5
C5 C6 C7 106.8(3)
C5 C6 H3 126.6
C7 C6 H3 126.6
N4 C17 H8 109.5
N4 C17 H10 109.5
H8 C17 H10 109.5
N4 C17 H9 109.5
H8 C17 H9 109.5
H10 C17 H9 109.5
F7 C15 C10 119.7(3)
F7 C15 C14 117.5(3)
C10 C15 C14 122.7(4)
F4 C12 C13 120.8(4)
F4 C12 C11 119.5(4)
C13 C12 C11 119.7(4)
C13 C14 F6 120.2(3)
C13 C14 C15 119.8(4)
F6 C14 C15 119.9(4)
C14 C13 F5 120.7(4)
C14 C13 C12 119.9(3)
F5 C13 C12 119.3(4)
F3 C11 C12 117.5(3)
F3 C11 C10 120.0(3)
C12 C11 C10 122.5(3)
C2 C3 C4 109.3(3)
C2 C3 H2 125.4
C4 C3 H2 125.4
N4 C16 H5 109.5
N4 C16 H7 109.5
H5 C16 H7 109.5
N4 C16 H6 109.5
H5 C16 H6 109.5
H7 C16 H6 109.5
F2 B1 F1 109.3(3)
F2 B1 N1 111.7(3)
F1 B1 N1 110.4(3)
F2 B1 N2 109.6(3)
F1 B1 N2 107.4(3)
N1 B1 N2 108.3(3)
N4 C18 H12 109.5
N4 C18 H11 109.5
H12 C18 H11 109.5
N4 C18 H13 109.5
H12 C18 H13 109.5
H11 C18 H13 109.5
N3 C19 H16 109.5
N3 C19 H15 109.5
H16 C19 H15 109.5
N3 C19 H14 109.5
H16 C19 H14 109.5
H15 C19 H14 109.5

loop_
_geom_bond_atom_site_label_1
_geom_bond_atom_site_label_2
_geom_bond_distance
F2 B1 1.375(4)
F7 C15 1.345(4)
F1 B1 1.400(5)
F3 C11 1.343(4)
N2 C5 1.380(4)
N2 C8 1.401(4)
N2 B1 1.580(4)
N1 C1 1.388(4)
N1 C4 1.409(4)
N1 B1 1.503(5)
N4 C5 1.477(4)
N4 C18 1.490(4)
N4 C16 1.502(4)
N4 C17 1.509(4)
F4 C12 1.348(4)
F6 C14 1.346(4)
F5 C13 1.347(4)
N3 C4 1.261(4)
N3 C19 1.494(5)
C8 C7 1.374(4)
C8 C9 1.448(4)
C5 C6 1.364(4)
C9 C1 1.349(4)
C9 C10 1.480(4)
C10 C15 1.363(5)
C10 C11 1.379(5)
C1 C2 1.432(4)
C4 C3 1.463(4)
C7 C6 1.385(4)
C7 H4 0.9300
C2 C3 1.325(4)
C2 H1 0.9300
C6 H3 0.9300
C17 H8 0.9600
C17 H10 0.9600
C17 H9 0.9600
C15 C14 1.382(5)
C12 C13 1.352(5)
C12 C11 1.374(5)
C14 C13 1.340(5)
C3 H2 0.9300
C16 H5 0.9600
C16 H7 0.9600
C16 H6 0.9600
C18 H12 0.9600
C18 H11 0.9600
C18 H13 0.9600
C19 H16 0.9600
C19 H15 0.9600
C19 H14 0.9600
